data_7203043
loop_
_publ_author_name
'Burchell, Tara J.'
'Soldatov, Dmitriy V.'
'Enright, Gary D.'
'Ripmeester, John A.'

_publ_section_title
;
 The ability of lower peptides to form co-crystals: inclusion compounds
 of Leu-Leu-Leu tripeptide with pyridine and picolines
;
_journal_issue 10
_journal_name_full CrystEngComm
_journal_page_first 922
_journal_paper_doi 10.1039/b708695d
_journal_volume 9
_journal_year 2007
_chemical_absolute_configuration rm
_chemical_formula_sum 'C24 H42 N4 O4'
_chemical_formula_weight 450.61
_chemical_name_common 'L-leucyl-L-leucyl-L-leucine - 3-methylpyridine clathrate (1:1)'
_chemical_name_systematic
;
?
;
_space_group_IT_number 1
_symmetry_cell_setting triclinic
_symmetry_space_group_name_Hall 'P 1'
_symmetry_space_group_name_H-M 'P 1'
_atom_sites_solution_hydrogens geom
_atom_sites_solution_primary direct
_atom_sites_solution_secondary difmap
_audit_creation_method SHELXL-97
_cell_angle_alpha 102.069(8)
_cell_angle_beta 101.335(7)
_cell_angle_gamma 99.598(7)
_cell_formula_units_Z 2
_cell_length_a 9.5671(14)
_cell_length_b 12.091(2)
_cell_length_c 12.440(2)
_cell_measurement_reflns_used 3093
_cell_measurement_temperature 100(2)
_cell_measurement_theta_max 0.00
_cell_measurement_theta_min 0.00
_cell_volume 1346.9(4)
_computing_cell_refinement 'Bruker SMART'
_computing_data_collection 'Bruker SMART'
_computing_data_reduction 'Bruker SAINT'
_computing_molecular_graphics 'Bruker SHELXTL'
_computing_publication_material 'Bruker SHELXTL'
_computing_structure_refinement 'SHELXL-97 (Sheldrick, 1997)'
_computing_structure_solution 'SHELXS-97 (Sheldrick, 1990)'
_diffrn_ambient_temperature 100(2)
_diffrn_measured_fraction_theta_full 0.982
_diffrn_measured_fraction_theta_max 0.982
_diffrn_measurement_device_type 'CCD area detector'
_diffrn_measurement_method 'phi and omega scans'
_diffrn_radiation_monochromator graphite
_diffrn_radiation_source 'fine-focus sealed tube'
_diffrn_radiation_type MoK\a
_diffrn_radiation_wavelength 0.71073
_diffrn_reflns_av_R_equivalents 0.0938
_diffrn_reflns_av_sigmaI/netI 0.1637
_diffrn_reflns_limit_h_max 10
_diffrn_reflns_limit_h_min -9
_diffrn_reflns_limit_k_max 12
_diffrn_reflns_limit_k_min -12
_diffrn_reflns_limit_l_max 13
_diffrn_reflns_limit_l_min -13
_diffrn_reflns_number 22690
_diffrn_reflns_theta_full 21.96
_diffrn_reflns_theta_max 21.96
_diffrn_reflns_theta_min 2.76
_exptl_absorpt_coefficient_mu 0.076
_exptl_absorpt_correction_T_max 0.9910
_exptl_absorpt_correction_T_min 0.9595
_exptl_absorpt_correction_type multi-scan
_exptl_absorpt_process_details SADABS
_exptl_crystal_colour colourless
_exptl_crystal_density_diffrn 1.111
_exptl_crystal_density_meas ?
_exptl_crystal_density_method .
_exptl_crystal_description plate
_exptl_crystal_F_000 492
_exptl_crystal_size_max 0.55
_exptl_crystal_size_mid 0.32
_exptl_crystal_size_min 0.12
_refine_diff_density_max 0.575
_refine_diff_density_min -0.522
_refine_diff_density_rms 0.102
_refine_ls_abs_structure_details rm
_refine_ls_extinction_method none
_refine_ls_goodness_of_fit_ref 1.114
_refine_ls_hydrogen_treatment constr
_refine_ls_matrix_type full
_refine_ls_number_parameters 756
_refine_ls_number_reflns 5970
_refine_ls_number_restraints 3003
_refine_ls_restrained_S_all 1.227
_refine_ls_R_factor_all 0.1744
_refine_ls_R_factor_gt 0.1291
_refine_ls_shift/su_max 0.002
_refine_ls_shift/su_mean 0.000
_refine_ls_structure_factor_coef Fsqd
_refine_ls_weighting_details 'calc w=1/[\s^2^(Fo^2^)+(0.2000P)^2^+0.0000P] where P=(Fo^2^+2Fc^2^)/3'
_refine_ls_weighting_scheme calc
_refine_ls_wR_factor_gt 0.3111
_refine_ls_wR_factor_ref 0.3669
_reflns_number_gt 3805
_reflns_number_total 5970
_reflns_threshold_expression >2sigma(I)
_cod_data_source_file b708695d.txt
_cod_data_source_block compound_3
_cod_depositor_comments
;
The following automatic conversions were performed:
'_symmetry_cell_setting' value 'Triclinic' changed to 'triclinic'
according to '/home/saulius/struct/CIF-dictionaries/cif_core.dic'
dictionary named 'cif_core.dic' version 2.4.1 from 2010-06-29.

Automatic conversion script
Id: cif_fix_enum 1527 2010-12-29 10:47:43Z saulius 
;
_cod_original_sg_symbol_H-M P1
_cod_database_code 7203043

loop_
_symmetry_equiv_pos_as_xyz
'x, y, z'

loop_
_atom_site_label
_atom_site_type_symbol
_atom_site_fract_x
_atom_site_fract_y
_atom_site_fract_z
_atom_site_U_iso_or_equiv
_atom_site_adp_type
_atom_site_occupancy
_atom_site_symmetry_multiplicity
_atom_site_calc_flag
_atom_site_refinement_flags
_atom_site_disorder_assembly
_atom_site_disorder_group
O1 O 0.1189(7) 0.7912(6) 0.1671(6) 0.0377(19) Uani 0.730(7) 1 d PDU A 1
O2 O 0.5354(6) 1.0692(5) 0.1563(6) 0.0329(18) Uani 0.730(7) 1 d PDU A 1
O3 O 0.2134(7) 1.3246(6) 0.1557(7) 0.041(2) Uani 0.730(7) 1 d PDU A 1
O4 O 0.3211(8) 1.4005(6) 0.0411(7) 0.055(2) Uani 0.730(7) 1 d PDU A 1
N1 N 0.2118(9) 0.5765(7) 0.1315(7) 0.040(2) Uani 0.730(7) 1 d PDU A 1
H1A H 0.2666 0.5897 0.2034 0.059 Uiso 0.730(7) 1 calc PR A 1
H1B H 0.2220 0.5086 0.0889 0.059 Uiso 0.730(7) 1 calc PR A 1
H1C H 0.1163 0.5721 0.1327 0.059 Uiso 0.730(7) 1 calc PR A 1
N2 N 0.3479(7) 0.8731(6) 0.1748(6) 0.0281(17) Uani 0.730(7) 1 d PDU A 1
H2A H 0.4302 0.8609 0.1583 0.034 Uiso 0.730(7) 1 calc PR A 1
N3 N 0.3339(8) 1.1455(6) 0.1366(5) 0.0321(18) Uani 0.730(7) 1 d PDU A 1
H3A H 0.2432 1.1383 0.1435 0.038 Uiso 0.730(7) 1 calc PR A 1
C1 C 0.2617(10) 0.6727(6) 0.0815(6) 0.034(2) Uani 0.730(7) 1 d PDU A 1
H1S H 0.3671 0.6798 0.0805 0.040 Uiso 0.730(7) 1 calc PR A 1
C2 C 0.2365(9) 0.7855(7) 0.1470(7) 0.032(2) Uani 0.730(7) 1 d PDU A 1
C3 C 0.3427(9) 0.9924(7) 0.2331(6) 0.0315(18) Uani 0.730(7) 1 d PDU A 1
H3B H 0.2393 0.9997 0.2288 0.038 Uiso 0.730(7) 1 calc PR A 1
C4 C 0.4144(9) 1.0716(7) 0.1751(7) 0.032(2) Uani 0.730(7) 1 d PDU A 1
C5 C 0.3906(9) 1.2346(7) 0.0852(7) 0.0304(18) Uani 0.730(7) 1 d PDU A 1
H5 H 0.4916 1.2722 0.1318 0.036 Uiso 0.730(7) 1 calc PR A 1
C6 C 0.3000(10) 1.3262(8) 0.0967(8) 0.036(2) Uani 0.730(7) 1 d PDU A 1
C7 C 0.1670(11) 0.6407(8) -0.0376(7) 0.048(2) Uani 0.730(7) 1 d PDU A 1
H7A H 0.0630 0.6255 -0.0350 0.058 Uiso 0.730(7) 1 calc PR A 1
H7B H 0.1863 0.5686 -0.0810 0.058 Uiso 0.730(7) 1 calc PR A 1
C8 C 0.1960(11) 0.7364(9) -0.0980(8) 0.056(2) Uani 0.730(7) 1 d PDU A 1
H8A H 0.1851 0.8108 -0.0509 0.067 Uiso 0.730(7) 1 calc PR A 1
C9 C 0.3470(13) 0.7526(12) -0.1219(11) 0.074(3) Uani 0.730(7) 1 d PDU A 1
H9A H 0.3609 0.8161 -0.1591 0.111 Uiso 0.730(7) 1 calc PR A 1
H9B H 0.3561 0.6810 -0.1715 0.111 Uiso 0.730(7) 1 calc PR A 1
H9C H 0.4213 0.7711 -0.0505 0.111 Uiso 0.730(7) 1 calc PR A 1
C10 C 0.0756(13) 0.6990(11) -0.2085(10) 0.080(4) Uani 0.730(7) 1 d PDU A 1
H10A H 0.0875 0.7569 -0.2524 0.119 Uiso 0.730(7) 1 calc PR A 1
H10B H -0.0202 0.6922 -0.1905 0.119 Uiso 0.730(7) 1 calc PR A 1
H10C H 0.0828 0.6239 -0.2529 0.119 Uiso 0.730(7) 1 calc PR A 1
C11 C 0.4294(11) 1.0202(8) 0.3583(7) 0.040(2) Uani 0.730(7) 1 d PDU A 1
H11A H 0.5295 1.0080 0.3595 0.049 Uiso 0.730(7) 1 calc PR A 1
H11B H 0.3826 0.9641 0.3952 0.049 Uiso 0.730(7) 1 calc PR A 1
C12 C 0.4411(9) 1.1453(7) 0.4306(7) 0.044(2) Uani 0.730(7) 1 d PDU A 1
H12A H 0.4809 1.2033 0.3914 0.053 Uiso 0.730(7) 1 calc PR A 1
C13 C 0.5422(14) 1.1639(13) 0.5464(10) 0.102(4) Uani 0.730(7) 1 d PDU A 1
H13A H 0.5532 1.2435 0.5903 0.152 Uiso 0.730(7) 1 calc PR A 1
H13B H 0.6380 1.1505 0.5374 0.152 Uiso 0.730(7) 1 calc PR A 1
H13C H 0.5007 1.1096 0.5862 0.152 Uiso 0.730(7) 1 calc PR A 1
C14 C 0.2955(11) 1.1646(11) 0.4506(9) 0.086(3) Uani 0.730(7) 1 d PDU A 1
H14A H 0.3082 1.2429 0.4982 0.128 Uiso 0.730(7) 1 calc PR A 1
H14B H 0.2566 1.1075 0.4888 0.128 Uiso 0.730(7) 1 calc PR A 1
H14C H 0.2273 1.1558 0.3779 0.128 Uiso 0.730(7) 1 calc PR A 1
C15 C 0.4034(9) 1.1896(8) -0.0349(7) 0.050(2) Uani 0.730(7) 1 d PDU A 1
H15A H 0.4581 1.1268 -0.0361 0.060 Uiso 0.730(7) 1 calc PR A 1
H15B H 0.4612 1.2530 -0.0573 0.060 Uiso 0.730(7) 1 calc PR A 1
C16 C 0.2585(11) 1.1435(10) -0.1221(9) 0.067(3) Uani 0.730(7) 1 d PDU A 1
H16A H 0.1926 1.1987 -0.1100 0.080 Uiso 0.730(7) 1 calc PR A 1
C17 C 0.187(2) 1.0293(11) -0.1165(13) 0.115(5) Uani 0.730(7) 1 d PDU A 1
H17A H 0.1681 1.0338 -0.0414 0.173 Uiso 0.730(7) 1 calc PR A 1
H17B H 0.2514 0.9751 -0.1299 0.173 Uiso 0.730(7) 1 calc PR A 1
H17C H 0.0952 1.0021 -0.1743 0.173 Uiso 0.730(7) 1 calc PR A 1
C18 C 0.2821(19) 1.1275(16) -0.2439(11) 0.132(5) Uani 0.730(7) 1 d PDU A 1
H18A H 0.3409 1.1993 -0.2503 0.198 Uiso 0.730(7) 1 calc PR A 1
H18B H 0.1873 1.1088 -0.2985 0.198 Uiso 0.730(7) 1 calc PR A 1
H18C H 0.3330 1.0642 -0.2599 0.198 Uiso 0.730(7) 1 calc PR A 1
O1A O 0.1429(19) 0.8049(17) 0.2166(15) 0.030(5) Uiso 0.270(7) 1 d PDU A 2
O2A O 0.5632(16) 1.0951(15) 0.2036(15) 0.027(4) Uiso 0.270(7) 1 d PDU A 2
O3A O 0.2462(18) 1.3443(16) 0.2025(14) 0.021(5) Uiso 0.270(7) 1 d PDU A 2
O4A O 0.3664(19) 1.4293(16) 0.0907(15) 0.035(5) Uiso 0.270(7) 1 d PDU A 2
N1A N 0.239(2) 0.5974(17) 0.1736(18) 0.021(5) Uiso 0.270(7) 1 d PDU A 2
H1A1 H 0.2531 0.5294 0.1342 0.032 Uiso 0.270(7) 1 calc PR A 2
H1A2 H 0.1424 0.5914 0.1712 0.032 Uiso 0.270(7) 1 calc PR A 2
H1A3 H 0.2904 0.6132 0.2469 0.032 Uiso 0.270(7) 1 calc PR A 2
N2A N 0.380(2) 0.8909(14) 0.2214(16) 0.025(3) Uiso 0.270(7) 1 d PDU A 2
H2AA H 0.4632 0.8763 0.2094 0.030 Uiso 0.270(7) 1 calc PR A 2
N3A N 0.359(2) 1.1628(16) 0.1775(16) 0.031(3) Uiso 0.270(7) 1 d PDU A 2
H3AA H 0.2673 1.1536 0.1809 0.037 Uiso 0.270(7) 1 calc PR A 2
C1A C 0.291(3) 0.6937(17) 0.1215(17) 0.038(4) Uiso 0.270(7) 1 d PDU A 2
H1AC H 0.3991 0.7041 0.1313 0.046 Uiso 0.270(7) 1 calc PR A 2
C2A C 0.260(2) 0.8042(18) 0.188(2) 0.031(4) Uiso 0.270(7) 1 d PDU A 2
C3A C 0.373(3) 1.0077(16) 0.2764(18) 0.031(3) Uiso 0.270(7) 1 d PDU A 2
H3AB H 0.2696 1.0126 0.2738 0.037 Uiso 0.270(7) 1 calc PR A 2
C4A C 0.439(2) 1.090(2) 0.215(2) 0.034(3) Uiso 0.270(7) 1 d PDU A 2
C5A C 0.421(3) 1.2564(17) 0.1315(18) 0.032(3) Uiso 0.270(7) 1 d PDU A 2
H5A H 0.5229 1.2904 0.1790 0.039 Uiso 0.270(7) 1 calc PR A 2
C6A C 0.331(3) 1.359(2) 0.144(2) 0.040(4) Uiso 0.270(7) 1 d PDU A 2
C7A C 0.220(3) 0.674(2) -0.0053(19) 0.049(4) Uiso 0.270(7) 1 d PDU A 2
H7A1 H 0.2577 0.6110 -0.0469 0.058 Uiso 0.270(7) 1 calc PR A 2
H7A2 H 0.1138 0.6434 -0.0158 0.058 Uiso 0.270(7) 1 calc PR A 2
C8A C 0.234(3) 0.772(3) -0.065(2) 0.063(5) Uiso 0.270(7) 1 d PDU A 2
H8AA H 0.2181 0.8446 -0.0182 0.076 Uiso 0.270(7) 1 calc PR A 2
C9A C 0.390(3) 0.790(4) -0.082(3) 0.072(9) Uiso 0.270(7) 1 d PDU A 2
H9AA H 0.4089 0.8555 -0.1156 0.108 Uiso 0.270(7) 1 calc PR A 2
H9AB H 0.4014 0.7195 -0.1329 0.108 Uiso 0.270(7) 1 calc PR A 2
H9AC H 0.4600 0.8049 -0.0089 0.108 Uiso 0.270(7) 1 calc PR A 2
C10A C 0.142(4) 0.745(4) -0.187(3) 0.089(8) Uiso 0.270(7) 1 d PDU A 2
H10D H 0.0382 0.7356 -0.1859 0.134 Uiso 0.270(7) 1 calc PR A 2
H10E H 0.1576 0.6727 -0.2309 0.134 Uiso 0.270(7) 1 calc PR A 2
H10F H 0.1699 0.8083 -0.2211 0.134 Uiso 0.270(7) 1 calc PR A 2
C11A C 0.462(3) 1.045(3) 0.3986(19) 0.044(4) Uiso 0.270(7) 1 d PDU A 2
H11C H 0.4298 0.9812 0.4331 0.053 Uiso 0.270(7) 1 calc PR A 2
H11D H 0.5641 1.0428 0.3947 0.053 Uiso 0.270(7) 1 calc PR A 2
C12A C 0.471(3) 1.155(2) 0.485(2) 0.069(5) Uiso 0.270(7) 1 d PDU A 2
H12B H 0.3724 1.1631 0.4964 0.082 Uiso 0.270(7) 1 calc PR A 2
C13A C 0.526(3) 1.239(2) 0.420(2) 0.064(6) Uiso 0.270(7) 1 d PDU A 2
H13D H 0.4617 1.2205 0.3446 0.096 Uiso 0.270(7) 1 calc PR A 2
H13E H 0.6255 1.2327 0.4141 0.096 Uiso 0.270(7) 1 calc PR A 2
H13F H 0.5279 1.3183 0.4606 0.096 Uiso 0.270(7) 1 calc PR A 2
C14A C 0.583(5) 1.188(4) 0.599(3) 0.108(9) Uiso 0.270(7) 1 d PDU A 2
H14D H 0.5475 1.1442 0.6495 0.162 Uiso 0.270(7) 1 calc PR A 2
H14E H 0.5991 1.2710 0.6325 0.162 Uiso 0.270(7) 1 calc PR A 2
H14F H 0.6759 1.1688 0.5867 0.162 Uiso 0.270(7) 1 calc PR A 2
C15A C 0.433(3) 1.217(2) 0.0101(16) 0.042(4) Uiso 0.270(7) 1 d PDU A 2
H15C H 0.4994 1.2830 -0.0016 0.050 Uiso 0.270(7) 1 calc PR A 2
H15D H 0.4901 1.1553 0.0119 0.050 Uiso 0.270(7) 1 calc PR A 2
C16A C 0.321(3) 1.173(3) -0.0982(19) 0.063(4) Uiso 0.270(7) 1 d PDU A 2
H16B H 0.2717 1.2396 -0.0882 0.076 Uiso 0.270(7) 1 calc PR A 2
C17A C 0.189(4) 1.082(4) -0.110(3) 0.082(7) Uiso 0.270(7) 1 d PDU A 2
H17D H 0.1915 1.0622 -0.0369 0.123 Uiso 0.270(7) 1 calc PR A 2
H17E H 0.1887 1.0126 -0.1672 0.123 Uiso 0.270(7) 1 calc PR A 2
H17F H 0.1013 1.1110 -0.1323 0.123 Uiso 0.270(7) 1 calc PR A 2
C18A C 0.340(4) 1.175(4) -0.216(2) 0.082(7) Uiso 0.270(7) 1 d PDU A 2
H18D H 0.2479 1.1361 -0.2722 0.124 Uiso 0.270(7) 1 calc PR A 2
H18E H 0.4169 1.1343 -0.2325 0.124 Uiso 0.270(7) 1 calc PR A 2
H18F H 0.3669 1.2553 -0.2208 0.124 Uiso 0.270(7) 1 calc PR A 2
O21 O 0.0467(7) 1.0840(6) 0.1930(7) 0.047(2) Uani 0.719(5) 1 d PDU B 1
O22 O -0.3768(6) 0.7996(5) 0.1871(7) 0.0455(18) Uani 0.719(5) 1 d PDU B 1
O23 O -0.0628(7) 0.5388(5) 0.1735(6) 0.0512(18) Uani 0.719(5) 1 d PDU B 1
O24 O -0.2707(7) 0.4101(6) 0.1451(8) 0.061(2) Uani 0.719(5) 1 d PDU B 1
N21 N -0.0598(8) 1.2872(7) 0.1913(7) 0.045(2) Uani 0.719(5) 1 d PDU B 1
H21A H -0.0943 1.3427 0.1613 0.067 Uiso 0.719(5) 1 calc PR B 1
H21B H 0.0349 1.2911 0.1876 0.067 Uiso 0.719(5) 1 calc PR B 1
H21C H -0.0654 1.2990 0.2648 0.067 Uiso 0.719(5) 1 calc PR B 1
N22 N -0.1801(8) 1.0091(6) 0.2101(6) 0.0307(17) Uani 0.719(5) 1 d PDU B 1
H22A H -0.2714 1.0162 0.2010 0.037 Uiso 0.719(5) 1 calc PR B 1
N23 N -0.1919(7) 0.7112(5) 0.1592(6) 0.0275(17) Uani 0.719(5) 1 d PDU B 1
H23A H -0.0989 0.7189 0.1588 0.033 Uiso 0.719(5) 1 calc PR B 1
C21 C -0.1486(11) 1.1716(7) 0.1263(7) 0.041(2) Uani 0.719(5) 1 d PDU B 1
H21G H -0.2513 1.1674 0.1341 0.049 Uiso 0.719(5) 1 calc PR B 1
C22 C -0.0862(9) 1.0832(8) 0.1817(7) 0.037(2) Uani 0.719(5) 1 d PDU B 1
C23 C -0.1360(9) 0.9139(7) 0.2571(7) 0.0331(19) Uani 0.719(5) 1 d PDU B 1
H23B H -0.0372 0.9053 0.2462 0.040 Uiso 0.719(5) 1 calc PR B 1
C24 C -0.2445(8) 0.8073(7) 0.1975(7) 0.0312(19) Uani 0.719(5) 1 d PDU B 1
C26 C -0.1968(9) 0.5055(8) 0.1471(9) 0.048(2) Uani 0.719(5) 1 d PDU B 1
C27 C -0.1491(11) 1.1520(8) 0.0012(7) 0.051(2) Uani 0.719(5) 1 d PDU B 1
H27A H -0.0487 1.1494 -0.0067 0.061 Uiso 0.719(5) 1 calc PR B 1
H27B H -0.1749 1.2197 -0.0246 0.061 Uiso 0.719(5) 1 calc PR B 1
C28 C -0.2537(13) 1.0413(9) -0.0787(11) 0.065(3) Uani 0.719(5) 1 d PDU B 1
H28A H -0.3450 1.0280 -0.0512 0.079 Uiso 0.719(5) 1 calc PR B 1
C29 C -0.2928(19) 1.0572(15) -0.1954(13) 0.109(5) Uani 0.719(5) 1 d PDU B 1
H29A H -0.3599 0.9870 -0.2454 0.164 Uiso 0.719(5) 1 calc PR B 1
H29B H -0.2041 1.0720 -0.2231 0.164 Uiso 0.719(5) 1 calc PR B 1
H29C H -0.3401 1.1232 -0.1946 0.164 Uiso 0.719(5) 1 calc PR B 1
C30 C -0.1817(18) 0.9345(11) -0.0755(13) 0.088(4) Uani 0.719(5) 1 d PDU B 1
H30A H -0.2486 0.8646 -0.1264 0.132 Uiso 0.719(5) 1 calc PR B 1
H30B H -0.1612 0.9247 0.0019 0.132 Uiso 0.719(5) 1 calc PR B 1
H30C H -0.0904 0.9472 -0.1000 0.132 Uiso 0.719(5) 1 calc PR B 1
C31 C -0.1325(12) 0.9449(10) 0.3783(8) 0.054(2) Uani 0.719(5) 1 d PDU B 1
H31A H -0.2293 0.9595 0.3861 0.064 Uiso 0.719(5) 1 calc PR B 1
H31B H -0.0602 1.0188 0.4136 0.064 Uiso 0.719(5) 1 calc PR B 1
C32 C -0.0965(10) 0.8595(9) 0.4442(8) 0.060(2) Uani 0.719(5) 1 d PDU B 1
H32A H -0.1728 0.7865 0.4091 0.072 Uiso 0.719(5) 1 calc PR B 1
C33 C -0.1097(14) 0.9006(12) 0.5613(9) 0.095(4) Uani 0.719(5) 1 d PDU B 1
H33A H -0.2054 0.9199 0.5601 0.143 Uiso 0.719(5) 1 calc PR B 1
H33B H -0.0326 0.9697 0.6003 0.143 Uiso 0.719(5) 1 calc PR B 1
H33C H -0.0997 0.8396 0.6014 0.143 Uiso 0.719(5) 1 calc PR B 1
C34 C 0.0498(11) 0.8284(10) 0.4412(9) 0.077(3) Uani 0.719(5) 1 d PDU B 1
H34A H 0.0532 0.7984 0.3625 0.115 Uiso 0.719(5) 1 calc PR B 1
H34B H 0.0629 0.7691 0.4830 0.115 Uiso 0.719(5) 1 calc PR B 1
H34C H 0.1280 0.8976 0.4763 0.115 Uiso 0.719(5) 1 calc PR B 1
C25 C -0.2891(10) 0.5960(7) 0.1190(8) 0.048(2) Uani 0.719(5) 1 d PDU B 1
H25B H -0.3637 0.5947 0.1652 0.057 Uiso 0.719(5) 1 calc PR B 1
C35 C -0.3740(12) 0.5591(10) -0.0079(8) 0.074(3) Uani 0.719(5) 1 d PDU B 1
H35A H -0.4423 0.4841 -0.0198 0.089 Uiso 0.719(5) 1 calc PR B 1
H35B H -0.4343 0.6165 -0.0199 0.089 Uiso 0.719(5) 1 calc PR B 1
C36 C -0.2935(14) 0.5460(12) -0.0989(10) 0.088(3) Uani 0.719(5) 1 d PDU B 1
H36A H -0.2146 0.6173 -0.0813 0.106 Uiso 0.719(5) 1 calc PR B 1
C37 C -0.2221(17) 0.4421(12) -0.1104(13) 0.122(4) Uani 0.719(5) 1 d PDU B 1
H37A H -0.1421 0.4542 -0.0436 0.183 Uiso 0.719(5) 1 calc PR B 1
H37B H -0.1835 0.4332 -0.1784 0.183 Uiso 0.719(5) 1 calc PR B 1
H37C H -0.2946 0.3721 -0.1167 0.183 Uiso 0.719(5) 1 calc PR B 1
C38 C -0.3881(16) 0.5344(17) -0.2131(12) 0.153(6) Uani 0.719(5) 1 d PDU B 1
H38A H -0.4397 0.5981 -0.2100 0.229 Uiso 0.719(5) 1 calc PR B 1
H38B H -0.4592 0.4603 -0.2365 0.229 Uiso 0.719(5) 1 calc PR B 1
H38C H -0.3274 0.5372 -0.2678 0.229 Uiso 0.719(5) 1 calc PR B 1
C25A C -0.293(3) 0.5837(19) 0.057(2) 0.060(4) Uiso 0.281(5) 1 d PDU B 2
H25A H -0.3978 0.5684 0.0596 0.072 Uiso 0.281(5) 1 calc PR B 2
C35A C -0.258(3) 0.592(3) -0.053(2) 0.085(4) Uiso 0.281(5) 1 d PDU B 2
H35C H -0.2561 0.6745 -0.0482 0.102 Uiso 0.281(5) 1 calc PR B 2
H35D H -0.3532 0.5508 -0.1052 0.102 Uiso 0.281(5) 1 calc PR B 2
C36A C -0.158(3) 0.570(3) -0.131(2) 0.123(5) Uiso 0.281(5) 1 d PDU B 2
H36B H -0.0696 0.5483 -0.0919 0.148 Uiso 0.281(5) 1 calc PR B 2
C37A C -0.243(5) 0.471(3) -0.237(3) 0.140(9) Uiso 0.281(5) 1 d PDU B 2
H37D H -0.1916 0.4072 -0.2439 0.210 Uiso 0.281(5) 1 calc PR B 2
H37E H -0.2502 0.5001 -0.3054 0.210 Uiso 0.281(5) 1 calc PR B 2
H37F H -0.3417 0.4426 -0.2287 0.210 Uiso 0.281(5) 1 calc PR B 2
C38A C -0.114(6) 0.672(3) -0.179(3) 0.228(18) Uiso 0.281(5) 1 d PDU B 2
H38D H -0.0621 0.7397 -0.1168 0.342 Uiso 0.281(5) 1 calc PR B 2
H38E H -0.2010 0.6900 -0.2220 0.342 Uiso 0.281(5) 1 calc PR B 2
H38F H -0.0494 0.6531 -0.2292 0.342 Uiso 0.281(5) 1 calc PR B 2
O21A O 0.0255(18) 1.0597(17) 0.1472(15) 0.029(5) Uiso 0.281(5) 1 d PDU B 2
O22A O -0.3931(14) 0.7877(12) 0.1248(13) 0.020(4) Uiso 0.281(5) 1 d PDU B 2
O23A O -0.0747(19) 0.5152(16) 0.1003(16) 0.056(5) Uiso 0.281(5) 1 d PDU B 2
O24A O -0.2801(19) 0.3981(16) 0.0781(16) 0.052(5) Uiso 0.281(5) 1 d PDU B 2
N21A N -0.0867(19) 1.2652(14) 0.1427(15) 0.020(4) Uiso 0.281(5) 1 d PDU B 2
H21D H -0.0726 1.2782 0.2192 0.030 Uiso 0.281(5) 1 calc PR B 2
H21E H -0.1346 1.3177 0.1182 0.030 Uiso 0.281(5) 1 calc PR B 2
H21F H 0.0013 1.2725 0.1243 0.030 Uiso 0.281(5) 1 calc PR B 2
N22A N -0.201(2) 0.9846(15) 0.1659(16) 0.033(3) Uiso 0.281(5) 1 d PDU B 2
H22B H -0.2933 0.9898 0.1524 0.039 Uiso 0.281(5) 1 calc PR B 2
N23A N -0.209(2) 0.6977(14) 0.1046(16) 0.035(3) Uiso 0.281(5) 1 d PDU B 2
H23D H -0.1148 0.7118 0.1072 0.043 Uiso 0.281(5) 1 calc PR B 2
C21A C -0.175(3) 1.1466(16) 0.0880(18) 0.042(3) Uiso 0.281(5) 1 d PDU B 2
H21H H -0.2754 1.1416 0.1010 0.050 Uiso 0.281(5) 1 calc PR B 2
C22A C -0.104(2) 1.061(2) 0.140(2) 0.036(3) Uiso 0.281(5) 1 d PDU B 2
C23A C -0.159(2) 0.8909(16) 0.2161(15) 0.030(3) Uiso 0.281(5) 1 d PDU B 2
H23E H -0.0582 0.8830 0.2089 0.036 Uiso 0.281(5) 1 calc PR B 2
C24A C -0.2687(17) 0.7849(15) 0.1458(19) 0.031(3) Uiso 0.281(5) 1 d PDU B 2
C26A C -0.208(2) 0.4939(18) 0.0777(17) 0.050(3) Uiso 0.281(5) 1 d PDU B 2
C27A C -0.184(3) 1.123(3) -0.0378(19) 0.057(4) Uiso 0.281(5) 1 d PDU B 2
H27C H -0.0878 1.1164 -0.0527 0.069 Uiso 0.281(5) 1 calc PR B 2
H27D H -0.2152 1.1874 -0.0673 0.069 Uiso 0.281(5) 1 calc PR B 2
C28A C -0.295(4) 1.011(2) -0.095(3) 0.074(5) Uiso 0.281(5) 1 d PDU B 2
H28B H -0.3795 1.0013 -0.0589 0.089 Uiso 0.281(5) 1 calc PR B 2
C29A C -0.342(5) 1.019(4) -0.215(3) 0.082(7) Uiso 0.281(5) 1 d PDU B 2
H29D H -0.3960 1.0810 -0.2170 0.124 Uiso 0.281(5) 1 calc PR B 2
H29E H -0.4049 0.9453 -0.2615 0.124 Uiso 0.281(5) 1 calc PR B 2
H29F H -0.2556 1.0365 -0.2448 0.124 Uiso 0.281(5) 1 calc PR B 2
C30A C -0.233(4) 0.901(3) -0.114(3) 0.069(9) Uiso 0.281(5) 1 d PDU B 2
H30D H -0.3133 0.8326 -0.1408 0.104 Uiso 0.281(5) 1 calc PR B 2
H30E H -0.1703 0.8982 -0.0429 0.104 Uiso 0.281(5) 1 calc PR B 2
H30F H -0.1755 0.9029 -0.1713 0.104 Uiso 0.281(5) 1 calc PR B 2
C31A C -0.169(3) 0.904(2) 0.3391(16) 0.052(3) Uiso 0.281(5) 1 d PDU B 2
H31C H -0.1446 0.8333 0.3593 0.063 Uiso 0.281(5) 1 calc PR B 2
H31D H -0.2738 0.8984 0.3375 0.063 Uiso 0.281(5) 1 calc PR B 2
C32A C -0.087(3) 1.005(2) 0.4412(17) 0.061(5) Uiso 0.281(5) 1 d PDU B 2
H32B H -0.0711 1.0819 0.4226 0.073 Uiso 0.281(5) 1 calc PR B 2
C33A C -0.128(4) 1.008(3) 0.555(2) 0.095(8) Uiso 0.281(5) 1 d PDU B 2
H33D H -0.2340 0.9872 0.5421 0.142 Uiso 0.281(5) 1 calc PR B 2
H33E H -0.0911 1.0866 0.6046 0.142 Uiso 0.281(5) 1 calc PR B 2
H33F H -0.0837 0.9533 0.5907 0.142 Uiso 0.281(5) 1 calc PR B 2
C34A C 0.054(3) 0.960(3) 0.468(3) 0.102(7) Uiso 0.281(5) 1 d PDU B 2
H34D H 0.1026 0.9593 0.4057 0.153 Uiso 0.281(5) 1 calc PR B 2
H34E H 0.0303 0.8817 0.4783 0.153 Uiso 0.281(5) 1 calc PR B 2
H34F H 0.1196 1.0116 0.5380 0.153 Uiso 0.281(5) 1 calc PR B 2
N1P N 0.0192(10) 1.3361(7) 0.4229(7) 0.100(3) Uani 1 1 d G . .
C1P C -0.0305(8) 1.2985(7) 0.5096(10) 0.133(4) Uani 1 1 d GD . .
H1PB H -0.1188 1.2420 0.4927 0.160 Uiso 1 1 calc R . .
C2P C 0.0490(13) 1.3437(9) 0.6212(8) 0.138(5) Uani 1 1 d GD . .
C3P C 0.1782(12) 1.4265(9) 0.6459(7) 0.138(5) Uani 1 1 d GD . .
H3PA H 0.2326 1.4574 0.7222 0.165 Uiso 1 1 calc R . .
C4P C 0.2278(9) 1.4640(7) 0.5591(11) 0.205(9) Uani 1 1 d G . .
H4PA H 0.3161 1.5206 0.5761 0.246 Uiso 1 1 calc R . .
C5P C 0.1483(12) 1.4188(8) 0.4476(9) 0.134(4) Uani 1 1 d G . .
H5PA H 0.1822 1.4445 0.3883 0.161 Uiso 1 1 calc R . .
C6P C -0.004(2) 1.2986(19) 0.7154(13) 0.233(9) Uani 1 1 d D . .
H6PA H 0.0656 1.3368 0.7882 0.350 Uiso 1 1 calc R . .
H6PB H -0.0110 1.2147 0.7003 0.350 Uiso 1 1 calc R . .
H6PC H -0.1000 1.3154 0.7182 0.350 Uiso 1 1 calc R . .
N21P N -0.5849(5) 0.6313(6) -0.6339(7) 0.111(3) Uani 1 1 d G . .
C21P C -0.4787(7) 0.5661(6) -0.6402(6) 0.108(3) Uani 1 1 d GD . .
H21P H -0.4859 0.5095 -0.7078 0.129 Uiso 1 1 calc R . .
C22P C -0.3621(7) 0.5837(8) -0.5475(7) 0.120(4) Uani 1 1 d GD . .
C23P C -0.3517(10) 0.6666(9) -0.4485(6) 0.173(7) Uani 1 1 d GD . .
H23C H -0.2720 0.6786 -0.3851 0.208 Uiso 1 1 calc R . .
C24P C -0.4579(12) 0.7318(8) -0.4422(7) 0.208(8) Uani 1 1 d G . .
H24A H -0.4508 0.7884 -0.3745 0.249 Uiso 1 1 calc R . .
C25P C -0.5745(9) 0.7142(7) -0.5349(9) 0.163(6) Uani 1 1 d G . .
H25P H -0.6471 0.7587 -0.5306 0.195 Uiso 1 1 calc R . .
C26P C -0.2441(14) 0.5144(13) -0.5568(12) 0.193(7) Uani 1 1 d D . .
H26A H -0.1698 0.5372 -0.4850 0.289 Uiso 1 1 calc R . .
H26B H -0.1987 0.5298 -0.6178 0.289 Uiso 1 1 calc R . .
H26C H -0.2878 0.4316 -0.5735 0.289 Uiso 1 1 calc R . .

loop_
_atom_site_aniso_label
_atom_site_aniso_U_11
_atom_site_aniso_U_22
_atom_site_aniso_U_33
_atom_site_aniso_U_23
_atom_site_aniso_U_13
_atom_site_aniso_U_12
O1 0.035(3) 0.028(3) 0.055(4) 0.007(3) 0.006(3) 0.029(2)
O2 0.033(2) 0.029(2) 0.038(2) 0.0069(18) 0.0021(17) 0.0187(16)
O3 0.042(3) 0.027(3) 0.057(4) 0.010(3) 0.006(3) 0.029(3)
O4 0.061(4) 0.035(3) 0.081(4) 0.017(3) 0.017(3) 0.044(3)
N1 0.039(3) 0.037(3) 0.044(3) 0.007(2) 0.004(2) 0.0235(19)
N2 0.027(2) 0.026(2) 0.034(3) 0.0036(18) 0.0049(18) 0.0208(17)
N3 0.029(2) 0.030(2) 0.038(3) 0.0049(18) 0.0040(18) 0.0199(17)
C1 0.045(3) 0.026(3) 0.038(4) 0.007(3) 0.009(3) 0.030(3)
C2 0.032(3) 0.027(3) 0.039(4) 0.001(3) 0.005(3) 0.026(3)
C3 0.031(2) 0.027(2) 0.037(2) 0.0023(18) 0.0062(18) 0.0189(18)
C4 0.032(3) 0.029(3) 0.039(3) 0.004(3) 0.003(3) 0.025(3)
C5 0.030(2) 0.030(2) 0.034(3) 0.0060(18) 0.0058(18) 0.0193(18)
C6 0.039(3) 0.031(3) 0.044(4) 0.008(3) 0.011(3) 0.025(3)
C7 0.050(4) 0.039(4) 0.056(4) 0.005(3) 0.008(3) 0.028(3)
C8 0.067(5) 0.046(5) 0.061(5) 0.017(4) 0.008(4) 0.033(4)
C9 0.098(7) 0.056(7) 0.080(8) 0.029(6) 0.017(7) 0.039(6)
C10 0.082(8) 0.064(8) 0.097(7) 0.033(6) 0.005(6) 0.031(7)
C11 0.047(4) 0.032(4) 0.048(5) 0.004(4) 0.010(4) 0.032(4)
C12 0.066(4) 0.039(4) 0.036(4) 0.012(4) 0.013(4) 0.034(4)
C13 0.115(8) 0.112(8) 0.056(7) -0.011(7) -0.019(7) 0.053(7)
C14 0.090(7) 0.097(8) 0.084(7) 0.005(6) 0.028(6) 0.072(6)
C15 0.057(4) 0.037(4) 0.050(4) 0.004(4) -0.012(4) 0.036(4)
C16 0.061(5) 0.054(5) 0.085(5) 0.013(5) 0.006(5) 0.032(5)
C17 0.141(10) 0.061(8) 0.128(9) 0.008(8) 0.018(8) 0.014(8)
C18 0.144(11) 0.136(12) 0.102(8) 0.008(9) 0.007(8) 0.045(10)
O21 0.050(4) 0.032(4) 0.068(4) 0.013(3) 0.010(3) 0.035(3)
O22 0.046(3) 0.043(3) 0.057(4) 0.016(3) 0.012(3) 0.030(3)
O23 0.054(3) 0.049(3) 0.062(4) 0.020(3) 0.010(3) 0.037(3)
O24 0.060(4) 0.050(3) 0.081(4) 0.018(3) 0.013(3) 0.038(3)
N21 0.046(3) 0.038(3) 0.053(3) 0.012(2) 0.005(2) 0.026(2)
N22 0.028(2) 0.029(2) 0.037(2) 0.0039(18) 0.0030(18) 0.0237(17)
N23 0.030(2) 0.025(2) 0.034(2) 0.0083(18) 0.0064(18) 0.0233(17)
C21 0.037(3) 0.036(3) 0.054(4) 0.013(3) 0.003(3) 0.029(3)
C22 0.036(3) 0.032(3) 0.048(4) 0.008(3) 0.006(3) 0.028(3)
C23 0.034(2) 0.032(2) 0.037(3) 0.0096(18) 0.0046(18) 0.0208(18)
C24 0.032(2) 0.030(2) 0.035(3) 0.0085(18) 0.0076(18) 0.0184(18)
C26 0.043(4) 0.042(4) 0.065(4) 0.007(3) 0.012(3) 0.034(3)
C27 0.052(4) 0.046(4) 0.062(4) 0.015(3) 0.010(3) 0.032(3)
C28 0.060(5) 0.057(5) 0.084(5) 0.010(4) 0.014(4) 0.039(4)
C29 0.102(10) 0.095(10) 0.114(8) 0.002(7) 0.004(7) 0.035(8)
C30 0.099(9) 0.062(7) 0.107(9) 0.008(7) 0.020(7) 0.049(7)
C31 0.050(4) 0.055(5) 0.056(5) 0.005(4) 0.006(4) 0.033(4)
C32 0.062(5) 0.060(5) 0.071(5) 0.025(4) 0.015(4) 0.038(4)
C33 0.095(8) 0.115(9) 0.091(7) 0.036(7) 0.025(6) 0.049(7)
C34 0.077(4) 0.075(4) 0.079(4) 0.020(2) 0.016(2) 0.026(2)
C25 0.048(3) 0.038(3) 0.061(3) 0.010(3) 0.007(3) 0.031(3)
C35 0.073(5) 0.068(5) 0.087(5) 0.020(4) 0.010(4) 0.037(4)
C36 0.081(5) 0.105(6) 0.103(5) 0.036(5) 0.041(5) 0.052(5)
C37 0.124(9) 0.107(8) 0.154(9) 0.031(8) 0.047(7) 0.064(7)
C38 0.093(10) 0.210(15) 0.142(10) -0.014(11) 0.022(8) 0.079(10)
N1P 0.099(7) 0.077(6) 0.156(8) 0.040(6) 0.042(6) 0.076(5)
C1P 0.093(9) 0.121(10) 0.227(15) 0.059(12) 0.066(11) 0.086(8)
C2P 0.137(13) 0.112(11) 0.187(15) 0.010(11) 0.068(11) 0.087(10)
C3P 0.158(14) 0.133(12) 0.134(11) 0.004(9) 0.028(9) 0.107(11)
C4P 0.32(3) 0.223(19) 0.171(16) 0.089(16) 0.126(19) 0.195(18)
C5P 0.149(12) 0.135(12) 0.126(11) 0.039(9) 0.031(9) 0.050(10)
C6P 0.222(18) 0.33(3) 0.214(18) 0.151(19) 0.082(14) 0.098(17)
N21P 0.076(5) 0.118(7) 0.190(9) 0.092(7) 0.051(5) 0.075(5)
C21P 0.098(8) 0.084(7) 0.138(9) 0.021(6) 0.003(7) 0.051(6)
C22P 0.081(7) 0.143(11) 0.148(10) 0.047(8) 0.008(7) 0.069(7)
C23P 0.217(16) 0.165(13) 0.123(11) 0.002(9) -0.027(10) 0.128(12)
C24P 0.175(16) 0.177(16) 0.231(19) -0.009(13) -0.014(13) 0.079(14)
C25P 0.231(18) 0.068(8) 0.246(17) 0.050(10) 0.121(15) 0.097(10)
C26P 0.139(11) 0.202(15) 0.293(18) 0.105(14) 0.039(11) 0.150(11)

loop_
_atom_type_symbol
_atom_type_description
_atom_type_scat_dispersion_real
_atom_type_scat_dispersion_imag
_atom_type_scat_source
C C 0.0033 0.0016 'International Tables Vol C Tables 4.2.6.8 and 6.1.1.4'
H H 0.0000 0.0000 'International Tables Vol C Tables 4.2.6.8 and 6.1.1.4'
N N 0.0061 0.0033 'International Tables Vol C Tables 4.2.6.8 and 6.1.1.4'
O O 0.0106 0.0060 'International Tables Vol C Tables 4.2.6.8 and 6.1.1.4'

loop_
_geom_angle_atom_site_label_1
_geom_angle_atom_site_label_2
_geom_angle_atom_site_label_3
_geom_angle
_geom_angle_site_symmetry_1
_geom_angle_site_symmetry_3
_geom_angle_publ_flag
C2 N2 C3 123.3(7) . . ?
C4 N3 C5 123.3(7) . . ?
N1 C1 C7 105.1(7) . . ?
N1 C1 C2 110.2(7) . . ?
C7 C1 C2 109.5(7) . . ?
O1 C2 N2 124.2(7) . . ?
O1 C2 C1 120.7(8) . . ?
N2 C2 C1 115.0(7) . . ?
C4 C3 N2 106.9(6) . . ?
C4 C3 C11 109.4(7) . . ?
N2 C3 C11 109.0(6) . . ?
O2 C4 N3 120.9(8) . . ?
O2 C4 C3 123.2(7) . . ?
N3 C4 C3 115.8(7) . . ?
N3 C5 C15 114.3(7) . . ?
N3 C5 C6 108.0(6) . . ?
C15 C5 C6 113.6(6) . . ?
O3 C6 O4 123.9(8) . . ?
O3 C6 C5 120.5(8) . . ?
O4 C6 C5 115.6(7) . . ?
C1 C7 C8 111.7(7) . . ?
C9 C8 C7 112.7(9) . . ?
C9 C8 C10 111.3(10) . . ?
C7 C8 C10 104.8(8) . . ?
C3 C11 C12 115.6(7) . . ?
C14 C12 C13 106.6(8) . . ?
C14 C12 C11 112.0(8) . . ?
C13 C12 C11 109.5(8) . . ?
C5 C15 C16 114.7(8) . . ?
C17 C16 C15 111.8(10) . . ?
C17 C16 C18 105.4(10) . . ?
C15 C16 C18 110.6(10) . . ?
C2A N2A C3A 121.1(18) . . ?
C4A N3A C5A 122.1(19) . . ?
N1A C1A C2A 107.0(18) . . ?
N1A C1A C7A 114.8(18) . . ?
C2A C1A C7A 109(2) . . ?
O1A C2A N2A 127(2) . . ?
O1A C2A C1A 121.7(19) . . ?
N2A C2A C1A 110.8(16) . . ?
N2A C3A C4A 108.7(17) . . ?
N2A C3A C11A 111.7(19) . . ?
C4A C3A C11A 107(2) . . ?
O2A C4A N3A 120.5(19) . . ?
O2A C4A C3A 120.9(19) . . ?
N3A C4A C3A 118.5(17) . . ?
N3A C5A C15A 114.0(15) . . ?
N3A C5A C6A 110.7(16) . . ?
C15A C5A C6A 111(2) . . ?
O3A C6A O4A 138(3) . . ?
O3A C6A C5A 110.7(18) . . ?
O4A C6A C5A 111.4(18) . . ?
C8A C7A C1A 122(2) . . ?
C7A C8A C10A 116(3) . . ?
C7A C8A C9A 105(3) . . ?
C10A C8A C9A 102(3) . . ?
C12A C11A C3A 127(2) . . ?
C11A C12A C13A 97(2) . . ?
C11A C12A C14A 120(3) . . ?
C13A C12A C14A 105.0(15) . . ?
C16A C15A C5A 132(2) . . ?
C15A C16A C17A 121(2) . . ?
C15A C16A C18A 128(2) . . ?
C17A C16A C18A 108.1(14) . . ?
C22 N22 C23 121.6(7) . . ?
C24 N23 C25 120.7(7) . . ?
N21 C21 C27 110.8(8) . . ?
N21 C21 C22 106.7(6) . . ?
C27 C21 C22 113.6(7) . . ?
O21 C22 N22 125.4(8) . . ?
O21 C22 C21 118.5(8) . . ?
N22 C22 C21 116.1(7) . . ?
C24 C23 C31 111.5(8) . . ?
C24 C23 N22 107.9(6) . . ?
C31 C23 N22 106.9(7) . . ?
O22 C24 N23 120.2(7) . . ?
O22 C24 C23 123.0(7) . . ?
N23 C24 C23 116.7(7) . . ?
O23 C26 O24 128.5(9) . . ?
O23 C26 C25 117.1(8) . . ?
O24 C26 C25 114.3(8) . . ?
C21 C27 C28 116.2(9) . . ?
C29 C28 C27 110.0(10) . . ?
C29 C28 C30 111.7(12) . . ?
C27 C28 C30 109.9(9) . . ?
C23 C31 C32 117.1(8) . . ?
C33 C32 C31 109.6(9) . . ?
C33 C32 C34 111.6(8) . . ?
C31 C32 C34 114.5(8) . . ?
N23 C25 C35 116.8(8) . . ?
N23 C25 C26 107.8(7) . . ?
C35 C25 C26 110.6(7) . . ?
C36 C35 C25 120.3(10) . . ?
C35 C36 C38 112.9(11) . . ?
C35 C36 C37 114.5(11) . . ?
C38 C36 C37 105.9(10) . . ?
N23A C25A C35A 88.4(19) . . ?
N23A C25A C26A 113(2) . . ?
C35A C25A C26A 97(2) . . ?
C25A C35A C36A 148(3) . . ?
C35A C36A C38A 113(2) . . ?
C35A C36A C37A 109(2) . . ?
C38A C36A C37A 104.6(14) . . ?
C22A N22A C23A 121.9(18) . . ?
C24A N23A C25A 122(2) . . ?
N21A C21A C27A 108.4(18) . . ?
N21A C21A C22A 108.9(18) . . ?
C27A C21A C22A 112(2) . . ?
O21A C22A N22A 126(2) . . ?
O21A C22A C21A 122(2) . . ?
N22A C22A C21A 111.8(17) . . ?
N22A C23A C24A 103.7(14) . . ?
N22A C23A C31A 114.5(19) . . ?
C24A C23A C31A 107.6(17) . . ?
O22A C24A N23A 126.7(19) . . ?
O22A C24A C23A 119.6(17) . . ?
N23A C24A C23A 113.4(16) . . ?
O23A C26A O24A 121(2) . . ?
O23A C26A C25A 122(2) . . ?
O24A C26A C25A 116.6(19) . . ?
C21A C27A C28A 108(2) . . ?
C29A C28A C27A 104(2) . . ?
C29A C28A C30A 100(3) . . ?
C27A C28A C30A 116(3) . . ?
C23A C31A C32A 126.9(19) . . ?
C34A C32A C33A 98(2) . . ?
C34A C32A C31A 97(2) . . ?
C33A C32A C31A 118(2) . . ?
C1P N1P C5P 120.0 . . ?
N1P C1P C2P 120.0 . . ?
C3P C2P C1P 120.0 . . ?
C3P C2P C6P 120.5(8) . . ?
C1P C2P C6P 119.5(8) . . ?
C2P C3P C4P 120.0 . . ?
C5P C4P C3P 120.0 . . ?
C4P C5P N1P 120.0 . . ?
C21P N21P C25P 120.0 . . ?
N21P C21P C22P 120.0 . . ?
C21P C22P C23P 120.0 . . ?
C21P C22P C26P 119.4(6) . . ?
C23P C22P C26P 120.5(6) . . ?
C24P C23P C22P 120.0 . . ?
C23P C24P C25P 120.0 . . ?
C24P C25P N21P 120.0 . . ?

loop_
_geom_bond_atom_site_label_1
_geom_bond_atom_site_label_2
_geom_bond_distance
_geom_bond_site_symmetry_2
_geom_bond_publ_flag
O1 C2 1.210(8) . ?
O2 C4 1.229(8) . ?
O3 C6 1.211(8) . ?
O4 C6 1.258(8) . ?
N1 C1 1.484(9) . ?
N2 C2 1.305(9) . ?
N2 C3 1.486(9) . ?
N3 C4 1.373(8) . ?
N3 C5 1.446(9) . ?
C1 C7 1.511(10) . ?
C1 C2 1.517(9) . ?
C3 C4 1.474(9) . ?
C3 C11 1.552(10) . ?
C5 C15 1.516(10) . ?
C5 C6 1.516(12) . ?
C7 C8 1.523(10) . ?
C8 C9 1.520(11) . ?
C8 C10 1.537(11) . ?
C11 C12 1.564(10) . ?
C12 C14 1.509(10) . ?
C12 C13 1.519(11) . ?
C15 C16 1.519(11) . ?
C16 C17 1.456(12) . ?
C16 C18 1.553(11) . ?
O1A C2A 1.236(15) . ?
O2A C4A 1.218(14) . ?
O3A C6A 1.207(15) . ?
O4A C6A 1.224(14) . ?
N1A C1A 1.507(16) . ?
N2A C2A 1.349(15) . ?
N2A C3A 1.452(15) . ?
N3A C4A 1.349(15) . ?
N3A C5A 1.463(15) . ?
C1A C2A 1.527(15) . ?
C1A C7A 1.542(15) . ?
C3A C4A 1.507(14) . ?
C3A C11A 1.520(15) . ?
C5A C15A 1.518(14) . ?
C5A C6A 1.63(3) . ?
C7A C8A 1.531(15) . ?
C8A C10A 1.531(15) . ?
C8A C9A 1.534(15) . ?
C11A C12A 1.510(15) . ?
C12A C13A 1.512(15) . ?
C12A C14A 1.524(15) . ?
C15A C16A 1.481(15) . ?
C16A C17A 1.489(15) . ?
C16A C18A 1.522(15) . ?
O21 C22 1.249(8) . ?
O22 C24 1.232(8) . ?
O23 C26 1.232(9) . ?
O24 C26 1.241(9) . ?
N21 C21 1.480(10) . ?
N22 C22 1.312(9) . ?
N22 C23 1.480(9) . ?
N23 C24 1.373(9) . ?
N23 C25 1.466(9) . ?
C21 C27 1.523(10) . ?
C21 C22 1.528(9) . ?
C23 C24 1.463(10) . ?
C23 C31 1.467(10) . ?
C26 C25 1.569(12) . ?
C27 C28 1.544(11) . ?
C28 C29 1.488(11) . ?
C28 C30 1.566(11) . ?
C31 C32 1.490(10) . ?
C32 C33 1.475(11) . ?
C32 C34 1.514(10) . ?
C25 C35 1.560(11) . ?
C35 C36 1.485(11) . ?
C36 C38 1.492(12) . ?
C36 C37 1.521(12) . ?
C25A N23A 1.414(16) . ?
C25A C35A 1.487(14) . ?
C25A C26A 1.49(4) . ?
C35A C36A 1.508(15) . ?
C36A C38A 1.509(15) . ?
C36A C37A 1.559(15) . ?
O21A C22A 1.228(15) . ?
O22A C24A 1.175(14) . ?
O23A C26A 1.223(14) . ?
O24A C26A 1.246(14) . ?
N21A C21A 1.481(16) . ?
N22A C22A 1.333(15) . ?
N22A C23A 1.480(15) . ?
N23A C24A 1.339(15) . ?
C21A C27A 1.512(15) . ?
C21A C22A 1.513(15) . ?
C23A C24A 1.495(15) . ?
C23A C31A 1.530(15) . ?
C27A C28A 1.518(15) . ?
C28A C29A 1.497(15) . ?
C28A C30A 1.532(15) . ?
C31A C32A 1.537(15) . ?
C32A C34A 1.534(15) . ?
C32A C33A 1.535(15) . ?
N1P C1P 1.3900 . ?
N1P C5P 1.3900 . ?
C1P C2P 1.3900 . ?
C2P C3P 1.3900 . ?
C2P C6P 1.528(13) . ?
C3P C4P 1.3900 . ?
C4P C5P 1.3900 . ?
N21P C21P 1.3900 . ?
N21P C25P 1.3900 . ?
C21P C22P 1.3900 . ?
C22P C23P 1.3900 . ?
C22P C26P 1.522(10) . ?
C23P C24P 1.3900 . ?
C24P C25P 1.3900 . ?

loop_
_geom_hbond_atom_site_label_D
_geom_hbond_atom_site_label_H
_geom_hbond_atom_site_label_A
_geom_hbond_distance_DH
_geom_hbond_distance_HA
_geom_hbond_distance_DA
_geom_hbond_angle_DHA
_geom_hbond_site_symmetry_A
N1 H1C O23 0.91 1.89 2.762(10) 161.1 .
N3 H3A O21 0.88 2.13 2.981(10) 161.2 .
N1A H1A2 O23A 0.91 2.06 2.89(3) 152.1 .
N3A H3AA O21A 0.88 2.32 3.15(3) 157.7 .
N21 H21C N1P 0.91 1.90 2.739(12) 152.7 .
N21 H21B O3 0.91 1.83 2.715(10) 164.6 .
N23 H23A O1 0.88 2.10 2.946(9) 162.2 .
N21A H21D N1P 0.91 2.42 3.31(2) 167.0 .
N21A H21F O3A 0.91 2.29 3.06(2) 141.7 .
N23A H23D O1A 0.88 2.51 3.30(3) 149.4 .
N1 H1A N21P 0.91 2.14 3.045(11) 173.5 1_656
N1A H1A3 N21P 0.91 1.66 2.55(2) 166.1 1_656
N1 H1B O4 0.91 1.81 2.661(10) 155.2 1_545
N1 H1B O3 0.91 2.53 3.125(10) 123.7 1_545
N1A H1A1 O4A 0.91 1.82 2.67(3) 153.3 1_545
N1A H1A1 O3A 0.91 2.55 3.17(3) 125.3 1_545
N2 H2A O22 0.88 2.10 2.903(9) 152.1 1_655
N2A H2AA O22A 0.88 2.18 3.01(2) 156.8 1_655
N21 H21A O24 0.91 1.99 2.740(10) 139.1 1_565
N21 H21A O23 0.91 2.31 3.100(9) 145.3 1_565
N21A H21E O24A 0.91 1.87 2.76(3) 162.6 1_565
N21A H21E O23A 0.91 2.43 3.16(2) 137.9 1_565
N22 H22A O2 0.88 2.07 2.921(9) 163.2 1_455
N22A H22B O2A 0.88 2.12 2.87(3) 142.8 1_455

loop_
_geom_torsion_atom_site_label_1
_geom_torsion_atom_site_label_2
_geom_torsion_atom_site_label_3
_geom_torsion_atom_site_label_4
_geom_torsion
_geom_torsion_site_symmetry_1
_geom_torsion_site_symmetry_2
_geom_torsion_site_symmetry_3
_geom_torsion_site_symmetry_4
_geom_torsion_publ_flag
N1 C1 C2 N2 132.1(8) . . . . ?
N2 C3 C4 N3 125.8(7) . . . . ?
N3 C5 C6 O3 9.9(12) . . . . ?
N3 C5 C6 O4 -169.5(8) . . . . ?
C2 N2 C3 C4 -135.2(8) . . . . ?
C4 N3 C5 C6 -157.6(7) . . . . ?
C1 C2 N2 C3 176.3(6) . . . . ?
C3 C4 N3 C5 175.4(7) . . . . ?
N1A C1A C2A N2A 129(2) . . . . ?
N2A C3A C4A N3A 126(2) . . . . ?
N3A C5A C6A O3A 10(3) . . . . ?
N3A C5A C6A O4A -170(2) . . . . ?
C2A N2A C3A C4A -128(2) . . . . ?
C4A N3A C5A C6A -156(2) . . . . ?
C1A C2A N2A C3A 173.8(18) . . . . ?
C3A C4A N3A C5A 171.3(19) . . . . ?
N21 C21 C22 N22 127.5(8) . . . . ?
N22 C23 C24 N23 133.0(7) . . . . ?
N23 C25 C26 O23 -14.3(12) . . . . ?
N23 C25 C26 O24 162.2(9) . . . . ?
C22 N22 C23 C24 -133.2(8) . . . . ?
C24 N23 C25 C26 -148.3(8) . . . . ?
C21 C22 N22 C23 175.7(7) . . . . ?
C23 C24 N23 C25 167.8(7) . . . . ?
N21A C21A C22A N22A 134(2) . . . . ?
N22A C23A C24A N23A 128.0(19) . . . . ?
N23A C25A C26A O23A -21(3) . . . . ?
N23A C25A C26A O24A 154.2(19) . . . . ?
C22A N22A C23A C24A -132(2) . . . . ?
C24A N23A C25A C26A -147(2) . . . . ?
C21A C22A N22A C23A 178.8(17) . . . . ?
C23A C24A N23A C25A 166.4(19) . . . . ?
